data_7000665
loop_
_publ_author_name
'Ding, Nini'
'Zhang, Jun'
'Hor, T. S. Andy'

_publ_section_title
;
 Formation and crystallographic elucidation of stable [4 +
 2]-coordinate nickel(ii) N,S-heterocyclic carbene (NSHC) complexes
;
_journal_issue 10
_journal_name_full 'Dalton Transactions'
_journal_page_first 1853
_journal_page_last 1858
_journal_paper_doi 10.1039/b815876b
_journal_year 2009
_chemical_formula_sum 'C42 H38 Br2 N2 Ni S2'
_chemical_formula_weight 853.39
_chemical_name_systematic
;
?
;
_space_group_IT_number 2
_symmetry_cell_setting triclinic
_symmetry_space_group_name_Hall '-P 1'
_symmetry_space_group_name_H-M 'P -1'
_atom_sites_solution_hydrogens geom
_atom_sites_solution_primary direct
_atom_sites_solution_secondary difmap
_audit_creation_method SHELXL-97
_cell_angle_alpha 98.2140(10)
_cell_angle_beta 104.9500(10)
_cell_angle_gamma 102.2930(10)
_cell_formula_units_Z 1
_cell_length_a 8.3327(5)
_cell_length_b 8.7543(5)
_cell_length_c 14.4928(9)
_cell_measurement_reflns_used 4425
_cell_measurement_temperature 293(2)
_cell_measurement_theta_max 26.90
_cell_measurement_theta_min 2.44
_cell_volume 975.85(10)
_computing_cell_refinement 'Bruker SMART'
_computing_data_collection 'Bruker SMART'
_computing_data_reduction 'Bruker SAINT'
_computing_molecular_graphics 'Bruker SHELXTL'
_computing_publication_material 'Bruker SHELXTL'
_computing_structure_refinement 'SHELXL-97 (Sheldrick, 1997)'
_computing_structure_solution 'SHELXS-97 (Sheldrick, 1990)'
_diffrn_ambient_temperature 293(2)
_diffrn_measured_fraction_theta_full 0.999
_diffrn_measured_fraction_theta_max 0.999
_diffrn_measurement_device_type 'CCD area detector'
_diffrn_measurement_method 'phi and omega scans'
_diffrn_radiation_monochromator graphite
_diffrn_radiation_source 'fine-focus sealed tube'
_diffrn_radiation_type MoK\a
_diffrn_radiation_wavelength 0.71073
_diffrn_reflns_av_R_equivalents 0.0262
_diffrn_reflns_av_sigmaI/netI 0.0302
_diffrn_reflns_limit_h_max 10
_diffrn_reflns_limit_h_min -10
_diffrn_reflns_limit_k_max 11
_diffrn_reflns_limit_k_min -11
_diffrn_reflns_limit_l_max 18
_diffrn_reflns_limit_l_min -18
_diffrn_reflns_number 12903
_diffrn_reflns_theta_full 27.50
_diffrn_reflns_theta_max 27.50
_diffrn_reflns_theta_min 1.49
_exptl_absorpt_coefficient_mu 2.683
_exptl_absorpt_correction_T_max 0.5000
_exptl_absorpt_correction_T_min 0.2959
_exptl_absorpt_correction_type 'Sadabs, (Sheldrick 2001)'
_exptl_crystal_colour Red
_exptl_crystal_density_diffrn 1.452
_exptl_crystal_density_meas 0
_exptl_crystal_density_method 'not measured'
_exptl_crystal_description Block
_exptl_crystal_F_000 434
_exptl_crystal_size_max 0.60
_exptl_crystal_size_mid 0.40
_exptl_crystal_size_min 0.30
_refine_diff_density_max 0.689
_refine_diff_density_min -0.264
_refine_diff_density_rms 0.083
_refine_ls_extinction_method none
_refine_ls_goodness_of_fit_ref 1.043
_refine_ls_hydrogen_treatment mixed
_refine_ls_matrix_type full
_refine_ls_number_parameters 265
_refine_ls_number_reflns 4481
_refine_ls_number_restraints 86
_refine_ls_restrained_S_all 1.065
_refine_ls_R_factor_all 0.0475
_refine_ls_R_factor_gt 0.0366
_refine_ls_shift/su_max 0.000
_refine_ls_shift/su_mean 0.000
_refine_ls_structure_factor_coef Fsqd
_refine_ls_weighting_details 'calc w=1/[\s^2^(Fo^2^)+(0.0590P)^2^+0.0000P] where P=(Fo^2^+2Fc^2^)/3'
_refine_ls_weighting_scheme calc
_refine_ls_wR_factor_gt 0.0906
_refine_ls_wR_factor_ref 0.0956
_reflns_number_gt 3640
_reflns_number_total 4481
_reflns_threshold_expression >2sigma(I)
_cod_data_source_file b815876b.txt
_cod_data_source_block Compound6
_cod_depositor_comments
;
The following automatic conversions were performed:
'_symmetry_cell_setting' value 'Triclinic' changed to 'triclinic'
according to '/home/saulius/struct/CIF-dictionaries/cif_core.dic'
dictionary named 'cif_core.dic' version 2.4.1 from 2010-06-29.

Automatic conversion script
Id: cif_fix_enum 1527 2010-12-29 10:47:43Z saulius 
;
_cod_original_sg_symbol_H-M P-1
_cod_database_code 7000665

loop_
_symmetry_equiv_pos_as_xyz
'x, y, z'
'-x, -y, -z'

loop_
_atom_site_label
_atom_site_type_symbol
_atom_site_fract_x
_atom_site_fract_y
_atom_site_fract_z
_atom_site_U_iso_or_equiv
_atom_site_adp_type
_atom_site_occupancy
_atom_site_symmetry_multiplicity
_atom_site_calc_flag
_atom_site_refinement_flags
_atom_site_disorder_assembly
_atom_site_disorder_group
Ni1 Ni 0.5000 0.0000 0.0000 0.03325(12) Uani 1 2 d S . .
Br1 Br 0.61703(3) -0.08693(3) -0.119753(18) 0.04746(11) Uani 1 1 d . . .
S1 S 0.59854(7) 0.35541(7) -0.02023(5) 0.04094(15) Uani 1 1 d . . .
N1 N 0.8171(2) 0.2574(2) 0.09218(13) 0.0350(4) Uani 1 1 d . . .
C1 C 0.6582(3) 0.2038(3) 0.03125(16) 0.0342(5) Uani 1 1 d . . .
C2 C 0.8974(3) 0.4209(3) 0.10330(17) 0.0368(5) Uani 1 1 d . . .
C3 C 1.0606(3) 0.5064(3) 0.16319(19) 0.0474(6) Uani 1 1 d . . .
H3 H 1.1313 0.4579 0.2032 0.057 Uiso 1 1 calc R . .
C4 C 1.1134(3) 0.6657(3) 0.1610(2) 0.0542(7) Uani 1 1 d . . .
H4 H 1.2222 0.7253 0.2003 0.065 Uiso 1 1 calc R . .
C5 C 1.0089(3) 0.7399(3) 0.1019(2) 0.0510(7) Uani 1 1 d . . .
H5 H 1.0487 0.8476 0.1021 0.061 Uiso 1 1 calc R . .
C6 C 0.8471(3) 0.6556(3) 0.0431(2) 0.0451(6) Uani 1 1 d . . .
H6 H 0.7763 0.7046 0.0035 0.054 Uiso 1 1 calc R . .
C7 C 0.7928(3) 0.4945(3) 0.04497(17) 0.0375(5) Uani 1 1 d . . .
C8 C 0.9078(3) 0.1515(3) 0.14131(19) 0.0450(6) Uani 1 1 d . . .
H8A H 1.0142 0.1580 0.1246 0.054 Uiso 1 1 calc R . .
H8B H 0.8376 0.0422 0.1168 0.054 Uiso 1 1 calc R . .
C9 C 0.9494(3) 0.1901(3) 0.2515(2) 0.0490(6) Uani 1 1 d . . .
C10 C 1.0892(5) 0.1480(5) 0.3071(3) 0.0800(10) Uani 1 1 d . . .
H10 H 1.1577 0.1008 0.2769 0.096 Uiso 1 1 calc R . .
C11 C 1.1260(7) 0.1768(6) 0.4078(3) 0.1118(16) Uani 1 1 d . . .
H11 H 1.2187 0.1473 0.4452 0.134 Uiso 1 1 calc R . .
C12 C 1.0280(7) 0.2477(6) 0.4525(3) 0.1000(14) Uani 1 1 d . . .
H12 H 1.0540 0.2666 0.5202 0.120 Uiso 1 1 calc R . .
C13 C 0.8902(5) 0.2918(5) 0.3981(3) 0.0832(11) Uani 1 1 d . . .
H13 H 0.8242 0.3420 0.4287 0.100 Uiso 1 1 calc R . .
C14 C 0.8511(4) 0.2606(4) 0.2976(2) 0.0638(8) Uani 1 1 d . . .
H14 H 0.7565 0.2879 0.2605 0.077 Uiso 1 1 calc R . .
C1S C 0.5933(9) 0.6961(10) 0.3192(5) 0.131(7) Uani 0.482(8) 1 d PGU A 1
C2S C 0.5906(9) 0.8558(9) 0.3310(5) 0.077(3) Uani 0.482(8) 1 d PGU A 1
H2S H 0.6614 0.9265 0.3069 0.092 Uiso 0.482(8) 1 calc PR A 1
C3S C 0.4822(11) 0.9099(8) 0.3788(5) 0.111(4) Uani 0.482(8) 1 d PGU A 1
H3S H 0.4804 1.0168 0.3867 0.133 Uiso 0.482(8) 1 calc PR A 1
C4S C 0.3764(11) 0.8043(12) 0.4148(6) 0.105(4) Uani 0.482(8) 1 d PGU A 1
H4S H 0.3038 0.8405 0.4468 0.126 Uiso 0.482(8) 1 calc PR A 1
C5S C 0.3791(10) 0.6445(11) 0.4030(6) 0.107(4) Uani 0.482(8) 1 d PGU A 1
H5S H 0.3084 0.5739 0.4271 0.128 Uiso 0.482(8) 1 calc PR A 1
C6S C 0.4876(10) 0.5904(8) 0.3552(5) 0.084(3) Uani 0.482(8) 1 d PGU A 1
H6S H 0.4894 0.4836 0.3473 0.100 Uiso 0.482(8) 1 calc PR A 1
C7S C 0.6956(14) 0.6380(17) 0.2658(7) 0.112(4) Uani 0.482(8) 1 d PU A 1
H7S1 H 0.7540 0.7233 0.2418 0.169 Uiso 0.482(8) 1 calc PR A 1
H7S2 H 0.6235 0.5537 0.2117 0.169 Uiso 0.482(8) 1 calc PR A 1
H7S3 H 0.7788 0.5975 0.3075 0.169 Uiso 0.482(8) 1 calc PR A 1
C8S C 0.6037(9) 0.7251(8) 0.3120(5) 0.102(5) Uani 0.518(8) 1 d PGDU A 2
C9S C 0.5249(11) 0.8107(8) 0.3668(5) 0.087(3) Uani 0.518(8) 1 d PGU A 2
H9S H 0.5479 0.9212 0.3742 0.105 Uiso 0.518(8) 1 calc PR A 2
C10S C 0.4118(11) 0.7312(14) 0.4106(6) 0.147(7) Uani 0.518(8) 1 d PGU A 2
H10S H 0.3592 0.7885 0.4473 0.176 Uiso 0.518(8) 1 calc PR A 2
C11S C 0.3775(11) 0.5660(14) 0.3996(7) 0.166(7) Uani 0.518(8) 1 d PGU A 2
H11S H 0.3018 0.5128 0.4289 0.199 Uiso 0.518(8) 1 calc PR A 2
C12S C 0.4562(11) 0.4804(8) 0.3448(7) 0.153(6) Uani 0.518(8) 1 d PGU A 2
H12S H 0.4332 0.3699 0.3374 0.184 Uiso 0.518(8) 1 calc PR A 2
C13S C 0.5693(10) 0.5600(8) 0.3010(5) 0.087(3) Uani 0.518(8) 1 d PGU A 2
H13S H 0.6220 0.5027 0.2643 0.105 Uiso 0.518(8) 1 calc PR A 2
C14S C 0.7256(11) 0.8159(14) 0.2740(7) 0.116(4) Uani 0.518(8) 1 d PDU A 2
H14A H 0.6667 0.8369 0.2128 0.173 Uiso 0.518(8) 1 calc PR A 2
H14B H 0.8066 0.7567 0.2643 0.173 Uiso 0.518(8) 1 calc PR A 2
H14C H 0.7855 0.9154 0.3195 0.173 Uiso 0.518(8) 1 calc PR A 2

loop_
_atom_site_aniso_label
_atom_site_aniso_U_11
_atom_site_aniso_U_22
_atom_site_aniso_U_33
_atom_site_aniso_U_23
_atom_site_aniso_U_13
_atom_site_aniso_U_12
Ni1 0.0275(2) 0.0253(2) 0.0417(2) 0.00692(16) 0.00891(17) -0.00236(15)
Br1 0.04500(17) 0.03958(15) 0.05395(18) 0.00468(11) 0.02191(12) -0.00237(11)
S1 0.0302(3) 0.0302(3) 0.0553(4) 0.0121(2) 0.0066(3) -0.0017(2)
N1 0.0301(9) 0.0304(9) 0.0388(10) 0.0049(8) 0.0080(8) 0.0006(7)
C1 0.0308(11) 0.0301(11) 0.0394(12) 0.0064(9) 0.0122(9) 0.0014(9)
C2 0.0307(11) 0.0318(11) 0.0419(12) 0.0007(9) 0.0131(10) -0.0028(9)
C3 0.0357(13) 0.0461(14) 0.0481(14) -0.0008(11) 0.0073(11) -0.0017(11)
C4 0.0378(13) 0.0462(15) 0.0615(17) -0.0105(13) 0.0185(13) -0.0147(11)
C5 0.0496(15) 0.0299(12) 0.0685(18) -0.0006(12) 0.0292(14) -0.0075(11)
C6 0.0424(13) 0.0337(12) 0.0596(16) 0.0103(11) 0.0237(12) -0.0002(10)
C7 0.0299(11) 0.0321(11) 0.0453(13) 0.0045(10) 0.0135(10) -0.0030(9)
C8 0.0387(13) 0.0398(13) 0.0507(14) 0.0074(11) 0.0056(11) 0.0090(10)
C9 0.0472(15) 0.0436(14) 0.0477(15) 0.0100(11) 0.0059(12) 0.0041(11)
C10 0.074(2) 0.094(3) 0.065(2) 0.0159(19) -0.0013(17) 0.033(2)
C11 0.109(4) 0.149(4) 0.064(3) 0.030(3) -0.013(2) 0.046(3)
C12 0.120(4) 0.119(4) 0.046(2) 0.015(2) 0.009(2) 0.019(3)
C13 0.090(3) 0.099(3) 0.054(2) 0.0098(19) 0.0206(19) 0.016(2)
C14 0.0628(19) 0.076(2) 0.0512(17) 0.0162(15) 0.0136(15) 0.0166(16)
C1S 0.106(10) 0.264(18) 0.042(6) 0.002(8) 0.020(6) 0.109(11)
C2S 0.090(6) 0.075(6) 0.056(5) 0.024(4) 0.003(4) 0.015(5)
C3S 0.111(8) 0.108(8) 0.086(6) 0.004(6) 0.002(6) 0.018(6)
C4S 0.126(9) 0.124(9) 0.067(5) 0.014(6) 0.028(6) 0.040(7)
C5S 0.126(10) 0.118(11) 0.067(6) 0.027(6) 0.020(6) 0.015(7)
C6S 0.090(6) 0.102(7) 0.054(4) 0.030(5) 0.014(4) 0.014(6)
C7S 0.104(8) 0.172(12) 0.066(5) 0.007(6) 0.020(5) 0.066(8)
C8S 0.090(9) 0.097(8) 0.082(9) 0.030(7) -0.025(6) -0.002(6)
C9S 0.102(7) 0.084(6) 0.054(5) -0.008(4) -0.010(4) 0.034(6)
C10S 0.122(10) 0.122(12) 0.135(11) 0.024(9) -0.038(8) -0.003(9)
C11S 0.138(11) 0.158(14) 0.154(12) 0.046(10) -0.040(9) 0.033(10)
C12S 0.098(8) 0.126(9) 0.186(12) 0.056(9) -0.031(8) 0.003(7)
C13S 0.085(6) 0.070(5) 0.089(6) 0.005(4) -0.006(5) 0.027(4)
C14S 0.093(6) 0.141(10) 0.085(6) 0.014(6) 0.011(5) 0.000(6)

loop_
_atom_type_symbol
_atom_type_description
_atom_type_scat_dispersion_real
_atom_type_scat_dispersion_imag
_atom_type_scat_source
C C 0.0033 0.0016 'International Tables Vol C Tables 4.2.6.8 and 6.1.1.4'
H H 0.0000 0.0000 'International Tables Vol C Tables 4.2.6.8 and 6.1.1.4'
N N 0.0061 0.0033 'International Tables Vol C Tables 4.2.6.8 and 6.1.1.4'
S S 0.1246 0.1234 'International Tables Vol C Tables 4.2.6.8 and 6.1.1.4'
Ni Ni 0.3393 1.1124 'International Tables Vol C Tables 4.2.6.8 and 6.1.1.4'
Br Br -0.2901 2.4595 'International Tables Vol C Tables 4.2.6.8 and 6.1.1.4'

loop_
_geom_angle_atom_site_label_1
_geom_angle_atom_site_label_2
_geom_angle_atom_site_label_3
_geom_angle
_geom_angle_site_symmetry_1
_geom_angle_site_symmetry_3
_geom_angle_publ_flag
C1 Ni1 C1 180.0 2_655 . ?
C1 Ni1 Br1 90.62(7) 2_655 2_655 ?
C1 Ni1 Br1 89.38(7) . 2_655 ?
C1 Ni1 Br1 89.38(7) 2_655 . ?
C1 Ni1 Br1 90.62(7) . . ?
Br1 Ni1 Br1 180.0 2_655 . ?
C1 S1 C7 93.10(11) . . ?
C1 N1 C2 116.25(19) . . ?
C1 N1 C8 122.07(18) . . ?
C2 N1 C8 121.60(19) . . ?
N1 C1 S1 109.70(15) . . ?
N1 C1 Ni1 130.58(17) . . ?
S1 C1 Ni1 119.69(12) . . ?
C7 C2 C3 120.8(2) . . ?
C7 C2 N1 111.62(18) . . ?
C3 C2 N1 127.6(2) . . ?
C4 C3 C2 117.5(3) . . ?
C3 C4 C5 121.9(2) . . ?
C6 C5 C4 120.7(2) . . ?
C5 C6 C7 117.8(2) . . ?
C2 C7 C6 121.4(2) . . ?
C2 C7 S1 109.30(16) . . ?
C6 C7 S1 129.2(2) . . ?
N1 C8 C9 114.0(2) . . ?
C14 C9 C10 119.2(3) . . ?
C14 C9 C8 122.3(3) . . ?
C10 C9 C8 118.4(3) . . ?
C11 C10 C9 119.5(4) . . ?
C12 C11 C10 120.6(4) . . ?
C11 C12 C13 120.3(4) . . ?
C12 C13 C14 119.2(4) . . ?
C9 C14 C13 121.1(3) . . ?
C2S C1S C6S 120.0 . . ?
C2S C1S C7S 120.4(8) . . ?
C6S C1S C7S 119.5(8) . . ?
C3S C2S C1S 120.0 . . ?
C2S C3S C4S 120.0 . . ?
C5S C4S C3S 120.0 . . ?
C4S C5S C6S 120.0 . . ?
C5S C6S C1S 120.0 . . ?
C9S C8S C13S 120.0 . . ?
C9S C8S C14S 116.7(8) . . ?
C13S C8S C14S 123.2(8) . . ?
C10S C9S C8S 120.0 . . ?
C9S C10S C11S 120.0 . . ?
C12S C11S C10S 120.0 . . ?
C11S C12S C13S 120.0 . . ?
C12S C13S C8S 120.0 . . ?

loop_
_geom_bond_atom_site_label_1
_geom_bond_atom_site_label_2
_geom_bond_distance
_geom_bond_site_symmetry_2
_geom_bond_publ_flag
Ni1 C1 1.893(2) 2_655 ?
Ni1 C1 1.893(2) . ?
Ni1 Br1 2.3138(3) 2_655 ?
Ni1 Br1 2.3139(3) . ?
S1 C1 1.714(2) . ?
S1 C7 1.743(2) . ?
N1 C1 1.329(3) . ?
N1 C2 1.412(3) . ?
N1 C8 1.465(3) . ?
C2 C7 1.379(3) . ?
C2 C3 1.391(3) . ?
C3 C4 1.377(4) . ?
C4 C5 1.389(4) . ?
C5 C6 1.375(4) . ?
C6 C7 1.393(3) . ?
C8 C9 1.515(4) . ?
C9 C14 1.370(4) . ?
C9 C10 1.388(4) . ?
C10 C11 1.386(6) . ?
C11 C12 1.359(6) . ?
C12 C13 1.378(6) . ?
C13 C14 1.381(5) . ?
C1S C2S 1.3900 . ?
C1S C6S 1.3900 . ?
C1S C7S 1.413(11) . ?
C2S C3S 1.3900 . ?
C3S C4S 1.3900 . ?
C4S C5S 1.3900 . ?
C5S C6S 1.3900 . ?
C8S C9S 1.3900 . ?
C8S C13S 1.3900 . ?
C8S C14S 1.427(7) . ?
C9S C10S 1.3900 . ?
C10S C11S 1.3900 . ?
C11S C12S 1.3900 . ?
C12S C13S 1.3900 . ?
